data_1551150
loop_
_publ_author_name
'Roy, Matthew M. D.'
'Ferguson, Michael J.'
'McDonald, Robert'
'Zhou, Yuqiao'
'Rivard, Eric'

_publ_section_title
;
 A Vinyl Silylsilylene and its Activation of Strong Homo- and Heteroatomic
 Bonds
;
_journal_name_full 'Chemical Science'
_journal_paper_doi 10.1039/C9SC01192G
_journal_year 2019
_chemical_formula_moiety 'C41 H71 F3 N2 O3 S Si5'
_chemical_formula_sum 'C41 H71 F3 N2 O3 S Si5'
_chemical_formula_weight 869.50
_space_group_crystal_system monoclinic
_space_group_IT_number 14
_space_group_name_Hall '-P 2ybc'
_space_group_name_H-M_alt 'P 1 21/c 1'
_symmetry_space_group_name_Hall '-P 2ybc'
_symmetry_space_group_name_H-M 'P 1 21/c 1'
_atom_sites_solution_hydrogens geom
_audit_creation_method SHELXL-2017/1
_audit_update_record
;
2019-03-04 deposited with the CCDC.    2019-05-24 downloaded from the CCDC.
;
_cell_angle_alpha 90
_cell_angle_beta 109.6576(9)
_cell_angle_gamma 90
_cell_formula_units_Z 4
_cell_length_a 20.6562(5)
_cell_length_b 13.3097(3)
_cell_length_c 19.8440(5)
_cell_measurement_reflns_used 9640
_cell_measurement_temperature 173(2)
_cell_measurement_theta_max 73.86
_cell_measurement_theta_min 4.02
_cell_volume 5137.7(2)
_computing_cell_refinement 'Bruker SAINT'
_computing_data_collection 'Bruker APEX2'
_computing_data_reduction 'Bruker SAINT'
_computing_molecular_graphics 'Bruker SHELXTL'
_computing_publication_material 'Bruker SHELXTL'
_computing_structure_refinement 'SHELXL-2017/1 (Sheldrick, 2017)'
_computing_structure_solution 'SHELXT(version 2014/5)'
_diffrn_ambient_temperature 173(2)
_diffrn_measured_fraction_theta_full 1.000
_diffrn_measured_fraction_theta_max 0.998
_diffrn_measurement_device_type 'Bruker APEX-II CCD'
_diffrn_measurement_method '\f and \w scans'
_diffrn_radiation_type CuK\a
_diffrn_radiation_wavelength 1.54178
_diffrn_reflns_av_R_equivalents 0.0371
_diffrn_reflns_av_unetI/netI 0.0124
_diffrn_reflns_Laue_measured_fraction_full 1.000
_diffrn_reflns_Laue_measured_fraction_max 0.998
_diffrn_reflns_limit_h_max 25
_diffrn_reflns_limit_h_min -25
_diffrn_reflns_limit_k_max 16
_diffrn_reflns_limit_k_min -16
_diffrn_reflns_limit_l_max 23
_diffrn_reflns_limit_l_min -24
_diffrn_reflns_number 240012
_diffrn_reflns_point_group_measured_fraction_full 1.000
_diffrn_reflns_point_group_measured_fraction_max 0.998
_diffrn_reflns_theta_full 67.679
_diffrn_reflns_theta_max 74.194
_diffrn_reflns_theta_min 2.271
_exptl_absorpt_coefficient_mu 2.048
_exptl_absorpt_correction_T_max 0.7327
_exptl_absorpt_correction_T_min 0.5467
_exptl_absorpt_correction_type numerical
_exptl_absorpt_process_details 'SADABS (vesion 2016/2)'
_exptl_crystal_colour colourless
_exptl_crystal_density_diffrn 1.124
_exptl_crystal_description fragments
_exptl_crystal_F_000 1872
_exptl_crystal_size_max 0.449
_exptl_crystal_size_mid 0.313
_exptl_crystal_size_min 0.252
_refine_diff_density_max 0.300
_refine_diff_density_min -0.435
_refine_diff_density_rms 0.037
_refine_ls_extinction_method none
_refine_ls_goodness_of_fit_ref 1.032
_refine_ls_hydrogen_treatment constr
_refine_ls_matrix_type full
_refine_ls_number_parameters 546
_refine_ls_number_reflns 10457
_refine_ls_number_restraints 0
_refine_ls_restrained_S_all 1.032
_refine_ls_R_factor_all 0.0344
_refine_ls_R_factor_gt 0.0319
_refine_ls_shift/su_max 0.010
_refine_ls_shift/su_mean 0.000
_refine_ls_structure_factor_coef Fsqd
_refine_ls_weighting_details 'w=1/[\s^2^(Fo^2^)+(0.0489P)^2^+1.8701P] where P=(Fo^2^+2Fc^2^)/3'
_refine_ls_weighting_scheme calc
_refine_ls_wR_factor_gt 0.0904
_refine_ls_wR_factor_ref 0.0932
_reflns_Friedel_coverage 0.000
_reflns_number_gt 9712
_reflns_number_total 10457
_reflns_threshold_expression 'I > 2\s(I)'
_cod_data_source_file c9sc01192g2.cif
_cod_data_source_block riv18a3
_cod_database_code 1551150
_shelx_shelxl_version_number 2017/1
_shelx_space_group_comment
; 
The symmetry employed for this shelxl refinement is uniquely defined 
by the following loop, which should always be used as a source of 
symmetry information in preference to the above space-group names. 
They are only intended as comments. 
;
_shelx_estimated_absorpt_t_min 0.460
_shelx_estimated_absorpt_t_max 0.626

loop_
_space_group_symop_operation_xyz
'x, y, z'
'-x, y+1/2, -z+1/2'
'-x, -y, -z'
'x, -y-1/2, z-1/2'

loop_
_atom_site_label
_atom_site_type_symbol
_atom_site_fract_x
_atom_site_fract_y
_atom_site_fract_z
_atom_site_U_iso_or_equiv
_atom_site_adp_type
_atom_site_occupancy
_atom_site_site_symmetry_order
_atom_site_calc_flag
_atom_site_refinement_flags_posn
_atom_site_refinement_flags_adp
_atom_site_refinement_flags_occupancy
_atom_site_disorder_assembly
_atom_site_disorder_group
S1 S 0.17219(2) 0.84976(3) 0.28204(2) 0.04195(9) Uani 1 1 d . . . . .
Si1 Si 0.27245(2) 0.69064(2) 0.26379(2) 0.02575(8) Uani 1 1 d . . . . .
Si2 Si 0.37793(2) 0.74319(2) 0.34784(2) 0.02661(8) Uani 1 1 d . . . . .
Si3 Si 0.46288(2) 0.64873(3) 0.32072(2) 0.03274(9) Uani 1 1 d . . . . .
Si4 Si 0.39252(2) 0.71702(3) 0.46963(2) 0.03787(9) Uani 1 1 d . . . . .
Si5 Si 0.40437(2) 0.91225(3) 0.33297(2) 0.04006(10) Uani 1 1 d . . . . .
F1 F 0.12766(7) 0.96110(9) 0.16623(7) 0.0826(4) Uani 1 1 d . . . . .
F2 F 0.21778(7) 1.01841(9) 0.24588(9) 0.0886(4) Uani 1 1 d . . . . .
F3 F 0.12106(9) 1.02841(11) 0.26156(10) 0.1059(5) Uani 1 1 d . . . . .
O1 O 0.21454(5) 0.79860(7) 0.24399(5) 0.0388(2) Uani 1 1 d . . . . .
O2 O 0.21052(7) 0.87145(11) 0.35445(7) 0.0596(3) Uani 1 1 d . . . . .
O3 O 0.10550(6) 0.80694(11) 0.26435(7) 0.0581(3) Uani 1 1 d . . . . .
N1 N 0.15160(6) 0.47882(8) 0.20512(6) 0.0323(2) Uani 1 1 d . . . . .
N2 N 0.16290(5) 0.45396(8) 0.31662(6) 0.0299(2) Uani 1 1 d . . . . .
C1 C 0.18711(6) 0.51253(9) 0.27289(6) 0.0272(2) Uani 1 1 d . . . . .
C2 C 0.10637(7) 0.40010(11) 0.20736(8) 0.0403(3) Uani 1 1 d . . . . .
C3 C 0.11357(7) 0.38494(11) 0.27616(8) 0.0380(3) Uani 1 1 d . . . . .
C4 C 0.23700(6) 0.58719(9) 0.29764(6) 0.0276(2) Uani 1 1 d . . . . .
H4 H 0.258921 0.581359 0.347918 0.033 Uiso 1 1 calc R U . . .
C5 C 0.06237(10) 0.34612(14) 0.14176(9) 0.0583(5) Uani 1 1 d . . . . .
H5A H 0.051179 0.279034 0.154988 0.087 Uiso 1 1 calc R U . . .
H5B H 0.087285 0.339907 0.107764 0.087 Uiso 1 1 calc R U . . .
H5C H 0.019846 0.384075 0.119586 0.087 Uiso 1 1 calc R U . . .
C6 C 0.07925(9) 0.31103(14) 0.30948(10) 0.0533(4) Uani 1 1 d . . . . .
H6A H 0.037381 0.285837 0.273167 0.080 Uiso 1 1 calc R U . . .
H6B H 0.067282 0.343825 0.347917 0.080 Uiso 1 1 calc R U . . .
H6C H 0.110539 0.254834 0.329255 0.080 Uiso 1 1 calc R U . . .
C11 C 0.16047(7) 0.50672(10) 0.13900(7) 0.0325(3) Uani 1 1 d . . . . .
C12 C 0.21016(7) 0.45584(11) 0.11812(8) 0.0398(3) Uani 1 1 d . . . . .
C13 C 0.21100(9) 0.47534(13) 0.04917(9) 0.0480(4) Uani 1 1 d . . . . .
H13 H 0.244254 0.443074 0.033238 0.058 Uiso 1 1 calc R U . . .
C14 C 0.16461(9) 0.54033(14) 0.00395(8) 0.0485(4) Uani 1 1 d . . . . .
H14 H 0.165136 0.550469 -0.043250 0.058 Uiso 1 1 calc R U . . .
C15 C 0.11729(8) 0.59092(12) 0.02660(7) 0.0418(3) Uani 1 1 d . . . . .
H15 H 0.086021 0.636146 -0.005135 0.050 Uiso 1 1 calc R U . . .
C16 C 0.11458(7) 0.57680(11) 0.09532(7) 0.0339(3) Uani 1 1 d . . . . .
C17 C 0.26202(9) 0.38484(13) 0.16848(9) 0.0508(4) Uani 1 1 d . . . . .
H17 H 0.272357 0.411353 0.218154 0.061 Uiso 1 1 calc R U . . .
C18 C 0.33015(10) 0.38123(18) 0.15336(12) 0.0670(5) Uani 1 1 d . . . . .
H18A H 0.346344 0.449833 0.150705 0.101 Uiso 1 1 calc R U . . .
H18B H 0.323082 0.346813 0.107784 0.101 Uiso 1 1 calc R U . . .
H18C H 0.364505 0.344729 0.191953 0.101 Uiso 1 1 calc R U . . .
C19 C 0.23445(13) 0.27805(16) 0.16734(14) 0.0751(6) Uani 1 1 d . . . . .
H19A H 0.195109 0.278803 0.184403 0.113 Uiso 1 1 calc R U . . .
H19B H 0.270675 0.234959 0.198538 0.113 Uiso 1 1 calc R U . . .
H19C H 0.219898 0.251904 0.118331 0.113 Uiso 1 1 calc R U . . .
C20 C 0.06565(7) 0.63881(12) 0.12126(8) 0.0399(3) Uani 1 1 d . . . . .
H20 H 0.085566 0.642280 0.174634 0.048 Uiso 1 1 calc R U . . .
C21 C 0.05883(10) 0.74602(13) 0.09311(10) 0.0527(4) Uani 1 1 d . . . . .
H21A H 0.104657 0.773962 0.100811 0.079 Uiso 1 1 calc R U . . .
H21B H 0.035073 0.787007 0.118569 0.079 Uiso 1 1 calc R U . . .
H21C H 0.032366 0.746151 0.041820 0.079 Uiso 1 1 calc R U . . .
C22 C -0.00551(10) 0.59205(18) 0.10229(16) 0.0783(7) Uani 1 1 d . . . . .
H22A H -0.002485 0.529518 0.129257 0.117 Uiso 1 1 calc R U . . .
H22B H -0.023437 0.577543 0.050896 0.117 Uiso 1 1 calc R U . . .
H22C H -0.036410 0.638973 0.114503 0.117 Uiso 1 1 calc R U . . .
C31 C 0.18927(6) 0.45499(10) 0.39340(7) 0.0303(3) Uani 1 1 d . . . . .
C32 C 0.23808(7) 0.38280(11) 0.42838(8) 0.0371(3) Uani 1 1 d . . . . .
C33 C 0.26259(9) 0.38442(14) 0.50292(9) 0.0524(4) Uani 1 1 d . . . . .
H33 H 0.295993 0.336560 0.528379 0.063 Uiso 1 1 calc R U . . .
C34 C 0.23903(11) 0.45444(16) 0.54013(9) 0.0598(5) Uani 1 1 d . . . . .
H34 H 0.256779 0.455078 0.590945 0.072 Uiso 1 1 calc R U . . .
C35 C 0.18992(10) 0.52364(16) 0.50432(9) 0.0567(4) Uani 1 1 d . . . . .
H35 H 0.173898 0.571075 0.530849 0.068 Uiso 1 1 calc R U . . .
C36 C 0.16336(8) 0.52518(12) 0.42978(8) 0.0428(3) Uani 1 1 d . . . . .
C37A C 0.1033(7) 0.5875(10) 0.4010(7) 0.051(2) Uani 0.355(8) 1 d . . P A 1
H37A H 0.089069 0.583739 0.347608 0.061 Uiso 0.355(8) 1 calc R U P A 1
C37B C 0.1110(4) 0.6061(5) 0.3831(3) 0.0455(11) Uani 0.645(8) 1 d . . P A 2
H37B H 0.123877 0.620090 0.339756 0.055 Uiso 0.645(8) 1 calc R U P A 2
C38A C 0.0399(3) 0.5607(6) 0.4219(7) 0.089(3) Uani 0.355(8) 1 d . . P A 1
H38A H 0.027263 0.490397 0.409643 0.133 Uiso 0.355(8) 1 calc R U P A 1
H38B H 0.001410 0.604330 0.395906 0.133 Uiso 0.355(8) 1 calc R U P A 1
H38C H 0.050852 0.570359 0.473515 0.133 Uiso 0.355(8) 1 calc R U P A 1
C38B C 0.03900(16) 0.5613(3) 0.3579(3) 0.0843(19) Uani 0.645(8) 1 d . . P A 2
H38D H 0.026580 0.541234 0.399494 0.126 Uiso 0.645(8) 1 calc R U P A 2
H38E H 0.037943 0.502264 0.327998 0.126 Uiso 0.645(8) 1 calc R U P A 2
H38F H 0.006138 0.611411 0.329993 0.126 Uiso 0.645(8) 1 calc R U P A 2
C39A C 0.1111(8) 0.7047(10) 0.4227(7) 0.052(3) Uani 0.355(8) 1 d . . P A 1
H39A H 0.118166 0.711439 0.473902 0.077 Uiso 0.355(8) 1 calc R U P A 1
H39B H 0.069271 0.740728 0.394970 0.077 Uiso 0.355(8) 1 calc R U P A 1
H39C H 0.150626 0.733113 0.412605 0.077 Uiso 0.355(8) 1 calc R U P A 1
C39B C 0.1183(5) 0.6982(7) 0.4228(5) 0.073(3) Uani 0.645(8) 1 d . . P A 2
H39D H 0.099493 0.689457 0.461637 0.110 Uiso 0.645(8) 1 calc R U P A 2
H39E H 0.093306 0.751954 0.390842 0.110 Uiso 0.645(8) 1 calc R U P A 2
H39F H 0.167097 0.715979 0.442934 0.110 Uiso 0.645(8) 1 calc R U P A 2
C40 C 0.26288(8) 0.30402(12) 0.38777(10) 0.0475(4) Uani 1 1 d . . . . .
H40 H 0.230335 0.303676 0.337368 0.057 Uiso 1 1 calc R U . . .
C41 C 0.33393(10) 0.33008(17) 0.38551(11) 0.0624(5) Uani 1 1 d . . . . .
H41A H 0.332347 0.395858 0.362817 0.094 Uiso 1 1 calc R U . . .
H41B H 0.348246 0.278930 0.357885 0.094 Uiso 1 1 calc R U . . .
H41C H 0.366907 0.332210 0.434363 0.094 Uiso 1 1 calc R U . . .
C42 C 0.26187(16) 0.19836(16) 0.41889(18) 0.0905(8) Uani 1 1 d . . . . .
H42A H 0.217168 0.186550 0.424588 0.136 Uiso 1 1 calc R U . . .
H42B H 0.298301 0.193224 0.465583 0.136 Uiso 1 1 calc R U . . .
H42C H 0.269500 0.148007 0.386310 0.136 Uiso 1 1 calc R U . . .
C51 C 0.28030(7) 0.68763(11) 0.17300(7) 0.0357(3) Uani 1 1 d . . . . .
H51A H 0.234511 0.681113 0.136843 0.054 Uiso 1 1 calc R U . . .
H51B H 0.308727 0.630208 0.169557 0.054 Uiso 1 1 calc R U . . .
H51C H 0.301802 0.749971 0.164837 0.054 Uiso 1 1 calc R U . . .
C52 C 0.15924(10) 0.97137(14) 0.23542(12) 0.0617(5) Uani 1 1 d . . . . .
C53 C 0.47373(9) 0.69256(14) 0.23503(9) 0.0498(4) Uani 1 1 d . . . . .
H53A H 0.511998 0.656295 0.227464 0.075 Uiso 1 1 calc R U . . .
H53B H 0.483454 0.764807 0.238054 0.075 Uiso 1 1 calc R U . . .
H53C H 0.431385 0.679427 0.194940 0.075 Uiso 1 1 calc R U . . .
C54 C 0.54897(7) 0.66133(12) 0.39253(9) 0.0449(3) Uani 1 1 d . . . . .
H54A H 0.583084 0.622117 0.379399 0.067 Uiso 1 1 calc R U . . .
H54B H 0.546142 0.636283 0.437892 0.067 Uiso 1 1 calc R U . . .
H54C H 0.562670 0.732184 0.397812 0.067 Uiso 1 1 calc R U . . .
C55 C 0.44118(9) 0.51148(12) 0.31318(10) 0.0496(4) Uani 1 1 d . . . . .
H55A H 0.473446 0.475371 0.295292 0.074 Uiso 1 1 calc R U . . .
H55B H 0.394240 0.502128 0.279941 0.074 Uiso 1 1 calc R U . . .
H55C H 0.444513 0.485212 0.360365 0.074 Uiso 1 1 calc R U . . .
C56 C 0.47290(9) 0.78293(17) 0.52609(9) 0.0587(5) Uani 1 1 d . . . . .
H56A H 0.482320 0.765941 0.576542 0.088 Uiso 1 1 calc R U . . .
H56B H 0.466695 0.855721 0.519660 0.088 Uiso 1 1 calc R U . . .
H56C H 0.511621 0.761501 0.511504 0.088 Uiso 1 1 calc R U . . .
C57 C 0.40328(12) 0.58004(15) 0.49216(10) 0.0653(5) Uani 1 1 d . . . . .
H57A H 0.411471 0.570931 0.543377 0.098 Uiso 1 1 calc R U . . .
H57B H 0.442500 0.553661 0.480456 0.098 Uiso 1 1 calc R U . . .
H57C H 0.361481 0.543845 0.464453 0.098 Uiso 1 1 calc R U . . .
C58 C 0.31946(11) 0.7645(2) 0.49530(11) 0.0766(7) Uani 1 1 d . . . . .
H58A H 0.328920 0.752917 0.546490 0.115 Uiso 1 1 calc R U . . .
H58B H 0.277316 0.729027 0.467690 0.115 Uiso 1 1 calc R U . . .
H58C H 0.313625 0.836679 0.485252 0.115 Uiso 1 1 calc R U . . .
C59 C 0.37134(10) 0.95014(15) 0.23627(11) 0.0620(5) Uani 1 1 d . . . . .
H59A H 0.379319 1.022126 0.232215 0.093 Uiso 1 1 calc R U . . .
H59B H 0.321955 0.936163 0.216303 0.093 Uiso 1 1 calc R U . . .
H59C H 0.395505 0.911932 0.209787 0.093 Uiso 1 1 calc R U . . .
C60 C 0.36921(10) 0.99791(14) 0.38678(13) 0.0663(5) Uani 1 1 d . . . . .
H60A H 0.377595 1.067857 0.376676 0.099 Uiso 1 1 calc R U . . .
H60B H 0.391936 0.984107 0.437829 0.099 Uiso 1 1 calc R U . . .
H60C H 0.319641 0.986690 0.374063 0.099 Uiso 1 1 calc R U . . .
C61 C 0.50004(8) 0.93207(13) 0.36613(10) 0.0511(4) Uani 1 1 d . . . . .
H61A H 0.510020 1.003885 0.364836 0.077 Uiso 1 1 calc R U . . .
H61B H 0.520430 0.895250 0.335457 0.077 Uiso 1 1 calc R U . . .
H61C H 0.519551 0.907397 0.415378 0.077 Uiso 1 1 calc R U . . .

loop_
_atom_site_aniso_label
_atom_site_aniso_U_11
_atom_site_aniso_U_22
_atom_site_aniso_U_33
_atom_site_aniso_U_23
_atom_site_aniso_U_13
_atom_site_aniso_U_12
S1 0.03224(17) 0.0474(2) 0.04377(19) -0.00364(15) 0.00958(14) 0.00703(14)
Si1 0.02321(15) 0.02736(16) 0.02632(16) -0.00082(12) 0.00787(12) -0.00170(12)
Si2 0.02433(16) 0.02754(16) 0.02723(16) -0.00199(12) 0.00770(12) -0.00245(12)
Si3 0.02745(17) 0.03521(19) 0.03614(19) -0.00227(14) 0.01145(14) 0.00048(13)
Si4 0.03368(19) 0.0511(2) 0.02763(18) -0.00096(15) 0.00873(14) -0.00035(16)
Si5 0.03417(19) 0.02845(18) 0.0535(2) 0.00045(16) 0.00946(17) -0.00370(14)
F1 0.0934(9) 0.0595(7) 0.0714(8) 0.0156(6) -0.0032(7) 0.0149(6)
F2 0.0693(8) 0.0485(6) 0.1284(12) 0.0176(7) 0.0073(8) -0.0022(6)
F3 0.1005(11) 0.0726(9) 0.1383(14) -0.0126(9) 0.0319(10) 0.0486(8)
O1 0.0368(5) 0.0366(5) 0.0435(5) 0.0080(4) 0.0141(4) 0.0080(4)
O2 0.0528(7) 0.0753(8) 0.0457(6) -0.0128(6) 0.0100(5) 0.0050(6)
O3 0.0334(6) 0.0766(9) 0.0637(8) -0.0033(6) 0.0158(5) 0.0012(5)
N1 0.0305(5) 0.0354(6) 0.0286(5) -0.0026(4) 0.0066(4) -0.0103(4)
N2 0.0273(5) 0.0311(5) 0.0296(5) 0.0019(4) 0.0072(4) -0.0046(4)
C1 0.0233(5) 0.0292(6) 0.0278(6) 0.0004(5) 0.0069(4) 0.0000(5)
C2 0.0358(7) 0.0404(7) 0.0394(7) -0.0014(6) 0.0058(6) -0.0151(6)
C3 0.0323(7) 0.0372(7) 0.0417(7) 0.0012(6) 0.0087(6) -0.0111(5)
C4 0.0256(6) 0.0302(6) 0.0256(5) -0.0006(4) 0.0066(4) -0.0026(5)
C5 0.0569(10) 0.0591(10) 0.0472(9) -0.0069(8) 0.0021(8) -0.0303(8)
C6 0.0487(9) 0.0535(9) 0.0562(10) 0.0070(8) 0.0157(8) -0.0220(7)
C11 0.0319(6) 0.0373(7) 0.0264(6) -0.0070(5) 0.0074(5) -0.0103(5)
C12 0.0374(7) 0.0423(8) 0.0380(7) -0.0128(6) 0.0105(6) -0.0069(6)
C13 0.0479(8) 0.0570(9) 0.0443(8) -0.0190(7) 0.0223(7) -0.0096(7)
C14 0.0569(9) 0.0604(10) 0.0311(7) -0.0105(7) 0.0188(7) -0.0160(8)
C15 0.0456(8) 0.0487(8) 0.0282(6) -0.0023(6) 0.0085(6) -0.0095(6)
C16 0.0320(6) 0.0395(7) 0.0277(6) -0.0054(5) 0.0069(5) -0.0095(5)
C17 0.0481(9) 0.0508(9) 0.0502(9) -0.0142(7) 0.0123(7) 0.0074(7)
C18 0.0465(10) 0.0770(13) 0.0721(13) -0.0240(10) 0.0127(9) 0.0123(9)
C19 0.0784(14) 0.0504(11) 0.0950(17) -0.0008(11) 0.0271(12) 0.0108(10)
C20 0.0364(7) 0.0479(8) 0.0341(7) -0.0033(6) 0.0099(6) -0.0012(6)
C21 0.0530(9) 0.0534(10) 0.0502(9) 0.0043(7) 0.0153(8) 0.0104(8)
C22 0.0474(10) 0.0725(13) 0.126(2) -0.0272(13) 0.0438(12) -0.0123(9)
C31 0.0283(6) 0.0331(6) 0.0302(6) 0.0031(5) 0.0108(5) -0.0032(5)
C32 0.0346(7) 0.0365(7) 0.0385(7) 0.0061(6) 0.0101(6) -0.0002(5)
C33 0.0557(10) 0.0521(9) 0.0403(8) 0.0148(7) 0.0041(7) 0.0012(8)
C34 0.0726(12) 0.0719(12) 0.0322(8) 0.0024(8) 0.0142(8) -0.0120(10)
C35 0.0598(10) 0.0713(12) 0.0458(9) -0.0154(8) 0.0269(8) -0.0057(9)
C36 0.0353(7) 0.0487(8) 0.0455(8) -0.0075(7) 0.0150(6) 0.0000(6)
C37A 0.048(5) 0.054(6) 0.049(5) -0.006(4) 0.015(3) 0.012(4)
C37B 0.0388(18) 0.047(3) 0.053(3) -0.0017(19) 0.0179(18) 0.0116(16)
C38A 0.041(3) 0.081(5) 0.150(10) -0.018(5) 0.041(4) 0.000(3)
C38B 0.0393(16) 0.068(2) 0.131(5) -0.020(2) 0.0090(19) 0.0078(14)
C39A 0.049(4) 0.050(6) 0.064(6) -0.033(5) 0.029(4) -0.011(4)
C39B 0.072(4) 0.060(4) 0.094(5) 0.020(3) 0.037(3) 0.025(3)
C40 0.0424(8) 0.0418(8) 0.0562(9) 0.0029(7) 0.0136(7) 0.0107(6)
C41 0.0499(10) 0.0762(13) 0.0670(12) -0.0062(10) 0.0272(9) 0.0024(9)
C42 0.114(2) 0.0438(11) 0.138(2) 0.0132(13) 0.0743(19) 0.0182(12)
C51 0.0354(7) 0.0428(7) 0.0299(6) -0.0033(5) 0.0123(5) -0.0091(6)
C52 0.0530(10) 0.0440(9) 0.0760(13) -0.0019(8) 0.0056(9) 0.0169(8)
C53 0.0455(8) 0.0643(10) 0.0464(8) 0.0009(7) 0.0243(7) 0.0053(7)
C54 0.0297(7) 0.0474(8) 0.0526(9) 0.0003(7) 0.0071(6) 0.0024(6)
C55 0.0479(9) 0.0370(8) 0.0654(10) -0.0096(7) 0.0210(8) -0.0002(6)
C56 0.0496(9) 0.0806(13) 0.0377(8) -0.0144(8) 0.0040(7) -0.0104(9)
C57 0.0819(14) 0.0615(11) 0.0469(9) 0.0176(8) 0.0140(9) -0.0030(10)
C58 0.0567(11) 0.135(2) 0.0457(10) 0.0041(11) 0.0275(9) 0.0220(12)
C59 0.0576(10) 0.0507(10) 0.0679(12) 0.0229(9) 0.0083(9) -0.0075(8)
C60 0.0546(10) 0.0404(9) 0.1004(16) -0.0206(9) 0.0214(10) 0.0009(8)
C61 0.0386(8) 0.0402(8) 0.0695(11) 0.0009(7) 0.0115(7) -0.0119(6)

loop_
_atom_type_symbol
_atom_type_description
_atom_type_scat_dispersion_real
_atom_type_scat_dispersion_imag
_atom_type_scat_source
C C 0.0181 0.0091 'International Tables Vol C Tables 4.2.6.8 and 6.1.1.4'
H H 0.0000 0.0000 'International Tables Vol C Tables 4.2.6.8 and 6.1.1.4'
N N 0.0311 0.0180 'International Tables Vol C Tables 4.2.6.8 and 6.1.1.4'
O O 0.0492 0.0322 'International Tables Vol C Tables 4.2.6.8 and 6.1.1.4'
F F 0.0727 0.0534 'International Tables Vol C Tables 4.2.6.8 and 6.1.1.4'
Si Si 0.2541 0.3302 'International Tables Vol C Tables 4.2.6.8 and 6.1.1.4'
S S 0.3331 0.5567 'International Tables Vol C Tables 4.2.6.8 and 6.1.1.4'

loop_
_geom_angle_atom_site_label_1
_geom_angle_atom_site_label_2
_geom_angle_atom_site_label_3
_geom_angle
O2 S1 O3 119.77(8)
O2 S1 O1 112.44(7)
O3 S1 O1 112.03(7)
O2 S1 C52 105.54(9)
O3 S1 C52 105.30(9)
O1 S1 C52 99.06(8)
C4 Si1 O1 111.37(5)
C4 Si1 C51 121.69(6)
O1 Si1 C51 94.18(6)
C4 Si1 Si2 111.04(4)
O1 Si1 Si2 107.52(4)
C51 Si1 Si2 109.25(4)
Si5 Si2 Si4 108.31(2)
Si5 Si2 Si1 113.076(18)
Si4 Si2 Si1 116.719(18)
Si5 Si2 Si3 104.969(18)
Si4 Si2 Si3 107.823(19)
Si1 Si2 Si3 105.129(17)
C55 Si3 C54 106.73(8)
C55 Si3 C53 109.15(8)
C54 Si3 C53 106.75(8)
C55 Si3 Si2 111.14(6)
C54 Si3 Si2 111.49(5)
C53 Si3 Si2 111.36(6)
C58 Si4 C57 107.93(12)
C58 Si4 C56 108.30(10)
C57 Si4 C56 107.59(10)
C58 Si4 Si2 113.26(7)
C57 Si4 Si2 110.64(7)
C56 Si4 Si2 108.95(6)
C60 Si5 C59 110.06(11)
C60 Si5 C61 106.23(9)
C59 Si5 C61 107.34(9)
C60 Si5 Si2 111.10(7)
C59 Si5 Si2 111.39(6)
C61 Si5 Si2 110.53(6)
S1 O1 Si1 134.50(7)
C1 N1 C2 110.63(11)
C1 N1 C11 128.42(10)
C2 N1 C11 120.65(11)
C1 N2 C3 110.89(10)
C1 N2 C31 125.03(10)
C3 N2 C31 123.76(11)
N1 C1 N2 104.13(10)
N1 C1 C4 131.69(11)
N2 C1 C4 124.18(11)
C3 C2 N1 107.21(12)
C3 C2 C5 129.91(14)
N1 C2 C5 122.86(13)
C2 C3 N2 107.13(12)
C2 C3 C6 130.23(13)
N2 C3 C6 122.64(13)
C1 C4 Si1 139.53(10)
C16 C11 C12 123.22(12)
C16 C11 N1 118.03(12)
C12 C11 N1 118.46(13)
C13 C12 C11 116.76(14)
C13 C12 C17 121.33(14)
C11 C12 C17 121.90(13)
C14 C13 C12 121.31(15)
C13 C14 C15 120.54(14)
C14 C15 C16 121.18(15)
C15 C16 C11 116.88(13)
C15 C16 C20 120.44(13)
C11 C16 C20 122.63(12)
C12 C17 C19 113.02(15)
C12 C17 C18 112.32(16)
C19 C17 C18 109.23(16)
C21 C20 C22 109.28(16)
C21 C20 C16 111.98(13)
C22 C20 C16 112.98(13)
C36 C31 C32 122.87(13)
C36 C31 N2 118.81(12)
C32 C31 N2 118.28(12)
C33 C32 C31 117.43(14)
C33 C32 C40 120.60(14)
C31 C32 C40 121.95(13)
C34 C33 C32 120.84(16)
C33 C34 C35 120.55(15)
C34 C35 C36 121.06(16)
C31 C36 C35 117.22(15)
C31 C36 C37A 127.6(5)
C35 C36 C37A 114.1(5)
C31 C36 C37B 117.3(3)
C35 C36 C37B 125.3(3)
C36 C37A C38A 117.1(8)
C36 C37A C39A 117.1(11)
C38A C37A C39A 99.7(9)
C39B C37B C38B 115.2(6)
C39B C37B C36 109.5(6)
C38B C37B C36 109.0(4)
C32 C40 C41 111.11(15)
C32 C40 C42 111.52(16)
C41 C40 C42 111.29(17)
F1 C52 F2 108.7(2)
F1 C52 F3 108.56(16)
F2 C52 F3 107.67(17)
F1 C52 S1 111.79(13)
F2 C52 S1 111.68(12)
F3 C52 S1 108.27(17)

loop_
_geom_bond_atom_site_label_1
_geom_bond_atom_site_label_2
_geom_bond_distance
S1 O2 1.4175(12)
S1 O3 1.4215(12)
S1 O1 1.4979(10)
S1 C52 1.839(2)
Si1 C4 1.7929(13)
Si1 O1 1.8258(10)
Si1 C51 1.8628(13)
Si1 Si2 2.3609(4)
Si2 Si5 2.3574(5)
Si2 Si4 2.3587(5)
Si2 Si3 2.3631(5)
Si3 C55 1.8749(16)
Si3 C54 1.8751(15)
Si3 C53 1.8810(16)
Si4 C58 1.8585(19)
Si4 C57 1.872(2)
Si4 C56 1.8788(17)
Si5 C60 1.8680(19)
Si5 C59 1.8765(19)
Si5 C61 1.8796(16)
F1 C52 1.314(2)
F2 C52 1.315(2)
F3 C52 1.320(2)
N1 C1 1.3727(16)
N1 C2 1.4145(17)
N1 C11 1.4336(16)
N2 C1 1.3793(16)
N2 C3 1.4059(17)
N2 C31 1.4354(16)
C1 C4 1.3964(17)
C2 C3 1.338(2)
C2 C5 1.497(2)
C3 C6 1.4909(19)
C11 C16 1.403(2)
C11 C12 1.404(2)
C12 C13 1.398(2)
C12 C17 1.523(2)
C13 C14 1.376(3)
C14 C15 1.381(2)
C15 C16 1.3962(19)
C16 C20 1.522(2)
C17 C19 1.529(3)
C17 C18 1.535(3)
C20 C21 1.522(2)
C20 C22 1.522(2)
C31 C36 1.393(2)
C31 C32 1.3967(19)
C32 C33 1.393(2)
C32 C40 1.513(2)
C33 C34 1.376(3)
C34 C35 1.377(3)
C35 C36 1.394(2)
C36 C37A 1.441(14)
C36 C37B 1.585(7)
C37A C38A 1.543(12)
C37A C39A 1.612(18)
C37B C39B 1.437(11)
C37B C38B 1.523(8)
C40 C41 1.523(2)
C40 C42 1.539(3)

loop_
_geom_torsion_atom_site_label_1
_geom_torsion_atom_site_label_2
_geom_torsion_atom_site_label_3
_geom_torsion_atom_site_label_4
_geom_torsion
O2 S1 O1 Si1 49.59(12)
O3 S1 O1 Si1 -88.70(11)
C52 S1 O1 Si1 160.64(10)
C4 Si1 O1 S1 44.16(11)
C51 Si1 O1 S1 170.61(10)
Si2 Si1 O1 S1 -77.69(9)
C2 N1 C1 N2 -0.28(14)
C11 N1 C1 N2 -173.89(13)
C2 N1 C1 C4 179.43(14)
C11 N1 C1 C4 5.8(2)
C3 N2 C1 N1 0.37(14)
C31 N2 C1 N1 174.09(11)
C3 N2 C1 C4 -179.37(12)
C31 N2 C1 C4 -5.65(19)
C1 N1 C2 C3 0.10(17)
C11 N1 C2 C3 174.28(13)
C1 N1 C2 C5 -178.06(15)
C11 N1 C2 C5 -3.9(2)
N1 C2 C3 N2 0.13(17)
C5 C2 C3 N2 178.11(17)
N1 C2 C3 C6 -179.31(16)
C5 C2 C3 C6 -1.3(3)
C1 N2 C3 C2 -0.32(16)
C31 N2 C3 C2 -174.14(13)
C1 N2 C3 C6 179.17(14)
C31 N2 C3 C6 5.4(2)
N1 C1 C4 Si1 13.6(2)
N2 C1 C4 Si1 -166.73(11)
O1 Si1 C4 C1 76.07(15)
C51 Si1 C4 C1 -33.41(17)
Si2 Si1 C4 C1 -164.14(13)
C1 N1 C11 C16 -100.27(16)
C2 N1 C11 C16 86.68(16)
C1 N1 C11 C12 85.67(17)
C2 N1 C11 C12 -87.37(16)
C16 C11 C12 C13 -2.2(2)
N1 C11 C12 C13 171.58(12)
C16 C11 C12 C17 176.30(13)
N1 C11 C12 C17 -9.97(19)
C11 C12 C13 C14 -0.8(2)
C17 C12 C13 C14 -179.29(15)
C12 C13 C14 C15 2.3(2)
C13 C14 C15 C16 -0.8(2)
C14 C15 C16 C11 -2.0(2)
C14 C15 C16 C20 175.52(14)
C12 C11 C16 C15 3.54(19)
N1 C11 C16 C15 -170.21(12)
C12 C11 C16 C20 -173.93(13)
N1 C11 C16 C20 12.32(18)
C13 C12 C17 C19 -96.0(2)
C11 C12 C17 C19 85.65(19)
C13 C12 C17 C18 28.2(2)
C11 C12 C17 C18 -150.21(14)
C15 C16 C20 C21 -36.19(18)
C11 C16 C20 C21 141.19(14)
C15 C16 C20 C22 87.7(2)
C11 C16 C20 C22 -94.90(19)
C1 N2 C31 C36 86.34(16)
C3 N2 C31 C36 -100.71(16)
C1 N2 C31 C32 -96.02(15)
C3 N2 C31 C32 76.93(17)
C36 C31 C32 C33 -1.9(2)
N2 C31 C32 C33 -179.42(13)
C36 C31 C32 C40 176.91(14)
N2 C31 C32 C40 -0.63(19)
C31 C32 C33 C34 0.3(2)
C40 C32 C33 C34 -178.50(16)
C32 C33 C34 C35 0.9(3)
C33 C34 C35 C36 -0.6(3)
C32 C31 C36 C35 2.2(2)
N2 C31 C36 C35 179.69(13)
C32 C31 C36 C37A -165.1(6)
N2 C31 C36 C37A 12.4(6)
C32 C31 C36 C37B 177.0(3)
N2 C31 C36 C37B -5.5(3)
C34 C35 C36 C31 -0.9(3)
C34 C35 C36 C37A 168.1(6)
C34 C35 C36 C37B -175.2(3)
C31 C36 C37A C38A 107.8(8)
C35 C36 C37A C38A -59.8(12)
C31 C36 C37A C39A -133.9(8)
C35 C36 C37A C39A 58.5(9)
C31 C36 C37B C39B -148.6(5)
C35 C36 C37B C39B 25.8(6)
C31 C36 C37B C38B 84.6(4)
C35 C36 C37B C38B -101.0(5)
C33 C32 C40 C41 -78.1(2)
C31 C32 C40 C41 103.12(17)
C33 C32 C40 C42 46.7(2)
C31 C32 C40 C42 -132.08(19)
O2 S1 C52 F1 176.08(14)
O3 S1 C52 F1 -56.31(17)
O1 S1 C52 F1 59.63(16)
O2 S1 C52 F2 53.99(18)
O3 S1 C52 F2 -178.40(15)
O1 S1 C52 F2 -62.46(16)
O2 S1 C52 F3 -64.38(16)
O3 S1 C52 F3 63.23(16)
O1 S1 C52 F3 179.17(14)
